data_1001144
loop_
_publ_author_name
'Turbil, J P'
'Billiet, Y'
'Michel, A'

_publ_section_title
;
Contribution a l'etude cristallographique de la phase Fe~3~ Ge de
structure D O~19~
;
_journal_coden_ASTM CHDCAQ
_journal_name_full
;
Comptes Rendus Hebdomadaires des Seances de l'Academie des Sciences,
Serie C, Sciences Chimiques (1966-)
;
_journal_page_first 309
_journal_page_last 311
_journal_volume 269
_journal_year 1969
_chemical_formula_structural 'Fe3 Ge'
_chemical_formula_sum 'Fe3 Ge'
_chemical_name_systematic 'Iron germanium (3:1)'
_space_group_IT_number 194
_symmetry_cell_setting hexagonal
_symmetry_Int_Tables_number 194
_symmetry_space_group_name_Hall '-P 6c 2c'
_symmetry_space_group_name_H-M 'P 63/m m c'
_cell_angle_alpha 90
_cell_angle_beta 90
_cell_angle_gamma 120
_cell_formula_units_Z 2
_cell_length_a 5.169
_cell_length_b 5.169
_cell_length_c 4.222
_cell_volume 97.7
_refine_ls_R_factor_all 0.043
_cod_database_code 1001144

loop_
_symmetry_equiv_pos_as_xyz
x,y,z
-y,x-y,z
y-x,-x,z
-y,-x,z
y-x,y,z
x,x-y,z
-x,-y,-z
y,y-x,-z
x-y,x,-z
y,x,-z
x-y,-y,-z
-x,y-x,-z
-x,-y,1/2+z
y,y-x,1/2+z
x-y,x,1/2+z
y,x,1/2+z
x-y,-y,1/2+z
-x,y-x,1/2+z
x,y,1/2-z
-y,x-y,1/2-z
y-x,-x,1/2-z
-y,-x,1/2-z
y-x,y,1/2-z
x,x-y,1/2-z

loop_
_atom_site_label
_atom_site_type_symbol
_atom_site_symmetry_multiplicity
_atom_site_Wyckoff_symbol
_atom_site_fract_x
_atom_site_fract_y
_atom_site_fract_z
_atom_site_occupancy
_atom_site_attached_hydrogens
_atom_site_calc_flag
Fe1 Fe0 6 h 0.839 0.678 0.25 1. 0 d
Ge1 Ge0 2 c 0.3333 0.6667 0.25 1. 0 d

loop_
_atom_type_symbol
_atom_type_oxidation_number
Fe0 0.000
Ge0 0.000
